data_4328611
loop_
_publ_author_name
'Michael H. Holthausen'
'Kai-Oliver Feldmann'
'Stephen Schulz'
'Alexander Hepp'
'Jan J. Weigand'

_publ_section_title
;
 Formation of Cationic [RP5Cl]+-Cages via Insertion of [RPCl]+-Cations
 into a P-P Bond of the P4 Tetrahedron
;
_journal_name_full 'Inorganic Chemistry'
_journal_page_first 3374
_journal_page_last 3387
_journal_paper_doi 10.1021/ic2013304
_journal_volume 51
_journal_year 2012
_chemical_formula_moiety '    C6 Cl F5 P5, Cl4 Ga '
_chemical_formula_sum 'C6 Cl5 F5 Ga P5'
_chemical_formula_weight 568.88
_chemical_name_systematic
;
 ?
;
_space_group_IT_number 4
_symmetry_cell_setting monoclinic
_symmetry_space_group_name_Hall 'P 2yb'
_symmetry_space_group_name_H-M 'P 1 21 1'
_atom_sites_solution_hydrogens none
_atom_sites_solution_primary direct
_atom_sites_solution_secondary difmap
_audit_creation_method SHELXL-97
_cell_angle_alpha 90.00
_cell_angle_beta 95.396(2)
_cell_angle_gamma 90.00
_cell_formula_units_Z 2
_cell_length_a 6.8561(8)
_cell_length_b 8.8022(11)
_cell_length_c 14.1076(17)
_cell_measurement_reflns_used 900
_cell_measurement_temperature 153(2)
_cell_measurement_theta_max 22.5
_cell_measurement_theta_min 1
_cell_volume 847.60(18)
_computing_cell_refinement 'APEX2(Bruker AXS, 2007)'
_computing_data_collection 'APEX2(Bruker AXS, 2007)'
_computing_data_reduction 'SAINT,SADABS (Bruker AXS, 2007 )'
_computing_molecular_graphics
;
ORTEP3,L.J. Farrugia, J. Appl. Cryst. (1997) 30, 565
;
_computing_structure_refinement
;
SHELXL-97, G. M. Sheldrick, Acta Cryst. (2008) A64, 112-122
;
_computing_structure_solution
;
SHELXS-97 , G. M. Sheldrick, Acta Cryst. (2008) A64, 112-122
;
_diffrn_ambient_temperature 153(1)
_diffrn_detector_area_resol_mean 80
_diffrn_measured_fraction_theta_full 0.999
_diffrn_measured_fraction_theta_max 1.000
_diffrn_measurement_device_type 'CCD area detector'
_diffrn_measurement_method 'Omega and Phi scans'
_diffrn_radiation_monochromator graphite
_diffrn_radiation_source 'rotating anode'
_diffrn_radiation_type MoK\a
_diffrn_radiation_wavelength 0.71073
_diffrn_reflns_av_R_equivalents 0.0185
_diffrn_reflns_av_sigmaI/netI 0.0266
_diffrn_reflns_limit_h_max 9
_diffrn_reflns_limit_h_min -9
_diffrn_reflns_limit_k_max 11
_diffrn_reflns_limit_k_min -12
_diffrn_reflns_limit_l_max 19
_diffrn_reflns_limit_l_min -19
_diffrn_reflns_number 9477
_diffrn_reflns_theta_full 25.00
_diffrn_reflns_theta_max 29.13
_diffrn_reflns_theta_min 1.45
_exptl_absorpt_coefficient_mu 2.918
_exptl_absorpt_correction_T_max 0.9439
_exptl_absorpt_correction_T_min 0.6071
_exptl_absorpt_correction_type multi-scan
_exptl_absorpt_process_details
; 
 Corrections were done with the SADABS program, utilizing the none merged
 raw data obtained from the integration process. Integration and final cell
 refinement were done with SAINT.

 SADABS reports ratio of Tmin/Tmax = 0.742721  

;
_exptl_crystal_colour colourless
_exptl_crystal_density_diffrn 2.229
_exptl_crystal_description rod
_exptl_crystal_F_000 544
_exptl_crystal_size_max 0.19
_exptl_crystal_size_mid 0.04
_exptl_crystal_size_min 0.02
_refine_diff_density_max 0.423
_refine_diff_density_min -0.276
_refine_diff_density_rms 0.057
_refine_ls_abs_structure_details 'Flack H D (1983), Acta Cryst. A39, 876-881'
_refine_ls_abs_structure_Flack -0.005(7)
_refine_ls_extinction_method none
_refine_ls_goodness_of_fit_ref 1.041
_refine_ls_hydrogen_treatment none
_refine_ls_matrix_type full
_refine_ls_number_parameters 199
_refine_ls_number_reflns 4525
_refine_ls_number_restraints 1
_refine_ls_restrained_S_all 1.041
_refine_ls_R_factor_all 0.0271
_refine_ls_R_factor_gt 0.0253
_refine_ls_shift/su_max 0.032
_refine_ls_shift/su_mean 0.004
_refine_ls_structure_factor_coef Fsqd
_refine_ls_weighting_details 'calc w=1/[\s^2^(Fo^2^)+(0.0371P)^2^+0.1250P] where P=(Fo^2^+2Fc^2^)/3'
_refine_ls_weighting_scheme calc
_refine_ls_wR_factor_gt 0.0611
_refine_ls_wR_factor_ref 0.0621
_reflns_number_gt 4325
_reflns_number_total 4525
_reflns_threshold_expression >2sigma(I)
_cod_data_source_file ic2013304_si_007.cif
_cod_data_source_block sad
_cod_original_sg_symbol_Hall 'P 2yb '
_cod_original_sg_symbol_H-M 'P 21'
_cod_database_code 4328611

loop_
_symmetry_equiv_pos_as_xyz
'x, y, z'
'-x, y+1/2, -z'

loop_
_atom_site_label
_atom_site_type_symbol
_atom_site_fract_x
_atom_site_fract_y
_atom_site_fract_z
_atom_site_U_iso_or_equiv
_atom_site_adp_type
_atom_site_occupancy
_atom_site_symmetry_multiplicity
_atom_site_calc_flag
C1 C 0.4129(4) 0.6027(3) 0.65739(17) 0.0175(4) Uani 1 1 d
C2 C 0.5490(4) 0.7147(3) 0.63999(18) 0.0183(5) Uani 1 1 d
C3 C 0.4934(4) 0.8429(3) 0.58794(18) 0.0211(5) Uani 1 1 d
C4 C 0.3014(4) 0.8592(3) 0.55073(19) 0.0239(5) Uani 1 1 d
C5 C 0.1633(4) 0.7499(3) 0.56522(18) 0.0223(5) Uani 1 1 d
C6 C 0.2194(4) 0.6229(3) 0.61842(18) 0.0201(5) Uani 1 1 d
F1 F 0.7361(2) 0.69789(19) 0.67337(11) 0.0252(3) Uani 1 1 d
F2 F 0.6259(2) 0.94901(19) 0.57156(12) 0.0300(3) Uani 1 1 d
F3 F 0.2507(3) 0.9825(2) 0.49945(13) 0.0335(4) Uani 1 1 d
F4 F -0.0212(2) 0.7669(2) 0.52747(12) 0.0337(4) Uani 1 1 d
F5 F 0.0863(2) 0.5179(2) 0.63553(11) 0.0274(3) Uani 1 1 d
P1 P 0.47635(9) 0.44179(7) 0.73304(4) 0.01687(12) Uani 1 1 d
P2 P 0.30484(10) 0.41821(8) 0.85226(5) 0.02467(14) Uani 1 1 d
P3 P 0.74643(9) 0.46537(8) 0.82410(5) 0.02087(14) Uani 1 1 d
P4 P 0.58764(12) 0.33183(9) 0.92718(5) 0.02926(16) Uani 1 1 d
P5 P 0.53850(12) 0.57675(9) 0.91659(5) 0.03023(16) Uani 1 1 d
Cl1 Cl 0.46210(10) 0.26483(7) 0.64285(5) 0.02669(13) Uani 1 1 d
Cl2 Cl 0.63171(10) 0.95181(9) 0.83502(6) 0.03352(16) Uani 1 1 d
Cl3 Cl 1.11910(10) 0.80498(8) 0.81957(5) 0.03098(15) Uani 1 1 d
Cl4 Cl 0.98208(11) 1.16109(9) 0.71581(5) 0.03298(16) Uani 1 1 d
Cl5 Cl 1.02670(12) 1.12199(9) 0.96825(5) 0.03600(17) Uani 1 1 d
Ga1 Ga 0.94178(4) 1.00620(3) 0.832839(19) 0.02039(7) Uani 1 1 d

loop_
_atom_site_aniso_label
_atom_site_aniso_U_11
_atom_site_aniso_U_22
_atom_site_aniso_U_33
_atom_site_aniso_U_23
_atom_site_aniso_U_13
_atom_site_aniso_U_12
C1 0.0192(11) 0.0162(11) 0.0170(11) 0.0013(8) 0.0015(9) 0.0018(8)
C2 0.0178(11) 0.0193(12) 0.0177(11) 0.0007(9) 0.0008(9) 0.0016(9)
C3 0.0245(12) 0.0161(11) 0.0234(12) 0.0006(9) 0.0050(10) -0.0015(9)
C4 0.0300(13) 0.0187(11) 0.0231(13) 0.0041(9) 0.0020(10) 0.0059(10)
C5 0.0192(11) 0.0266(13) 0.0206(11) 0.0015(10) -0.0003(9) 0.0041(10)
C6 0.0204(11) 0.0200(11) 0.0202(11) 0.0007(9) 0.0026(9) -0.0014(10)
F1 0.0165(7) 0.0275(8) 0.0310(8) 0.0064(7) -0.0005(6) -0.0023(6)
F2 0.0316(8) 0.0221(7) 0.0364(9) 0.0077(7) 0.0034(7) -0.0065(7)
F3 0.0357(9) 0.0271(9) 0.0371(9) 0.0149(7) -0.0003(7) 0.0063(7)
F4 0.0209(8) 0.0423(10) 0.0365(10) 0.0137(8) -0.0041(7) 0.0039(7)
F5 0.0191(7) 0.0273(8) 0.0350(8) 0.0067(7) -0.0016(6) -0.0055(7)
P1 0.0164(3) 0.0162(3) 0.0181(3) 0.0011(2) 0.0020(2) 0.0010(2)
P2 0.0203(3) 0.0284(4) 0.0265(3) 0.0044(3) 0.0085(2) 0.0014(3)
P3 0.0175(3) 0.0247(3) 0.0203(3) 0.0031(2) 0.0010(2) 0.0017(2)
P4 0.0300(4) 0.0324(4) 0.0258(4) 0.0137(3) 0.0048(3) 0.0045(3)
P5 0.0332(4) 0.0294(4) 0.0285(4) -0.0099(3) 0.0053(3) 0.0029(3)
Cl1 0.0355(3) 0.0188(3) 0.0257(3) -0.0035(2) 0.0021(3) 0.0008(3)
Cl2 0.0228(3) 0.0314(3) 0.0477(4) -0.0037(3) 0.0105(3) -0.0034(3)
Cl3 0.0295(3) 0.0276(3) 0.0358(4) -0.0027(3) 0.0033(3) 0.0091(3)
Cl4 0.0354(4) 0.0324(4) 0.0312(3) 0.0094(3) 0.0033(3) -0.0054(3)
Cl5 0.0412(4) 0.0392(4) 0.0257(3) -0.0090(3) -0.0071(3) 0.0101(3)
Ga1 0.02009(13) 0.01953(13) 0.02160(13) -0.00018(11) 0.00228(9) 0.00094(11)

loop_
_atom_type_symbol
_atom_type_description
_atom_type_scat_dispersion_real
_atom_type_scat_dispersion_imag
_atom_type_scat_source
C C 0.0033 0.0016 'International Tables Vol C Tables 4.2.6.8 and 6.1.1.4'
F F 0.0171 0.0103 'International Tables Vol C Tables 4.2.6.8 and 6.1.1.4'
P P 0.1023 0.0942 'International Tables Vol C Tables 4.2.6.8 and 6.1.1.4'
Cl Cl 0.1484 0.1585 'International Tables Vol C Tables 4.2.6.8 and 6.1.1.4'
Ga Ga 0.2307 1.6083 'International Tables Vol C Tables 4.2.6.8 and 6.1.1.4'

loop_
_geom_angle_atom_site_label_1
_geom_angle_atom_site_label_2
_geom_angle_atom_site_label_3
_geom_angle
C2 C1 C6 117.8(2)
C2 C1 P1 122.08(19)
C6 C1 P1 120.00(19)
F1 C2 C3 119.2(2)
F1 C2 C1 119.8(2)
C3 C2 C1 121.0(2)
F2 C3 C4 120.1(2)
F2 C3 C2 120.3(2)
C4 C3 C2 119.6(2)
F3 C4 C3 118.9(2)
F3 C4 C5 120.1(2)
C3 C4 C5 121.1(2)
F4 C5 C4 120.1(2)
F4 C5 C6 120.9(2)
C4 C5 C6 119.0(2)
F5 C6 C5 119.9(2)
F5 C6 C1 118.6(2)
C5 C6 C1 121.5(2)
C1 P1 Cl1 103.88(8)
C1 P1 P2 114.80(8)
Cl1 P1 P2 115.03(4)
C1 P1 P3 114.96(9)
Cl1 P1 P3 116.03(4)
P2 P1 P3 92.59(4)
P1 P2 P5 80.49(4)
P1 P2 P4 83.67(3)
P5 P2 P4 58.07(4)
P1 P3 P4 83.89(4)
P1 P3 P5 80.34(3)
P4 P3 P5 58.41(3)
P5 P4 P3 61.13(3)
P5 P4 P2 60.94(4)
P3 P4 P2 88.14(4)
P4 P5 P3 60.46(3)
P4 P5 P2 60.99(4)
P3 P5 P2 87.81(4)
Cl3 Ga1 Cl4 109.51(3)
Cl3 Ga1 Cl2 112.16(3)
Cl4 Ga1 Cl2 109.94(3)
Cl3 Ga1 Cl5 110.47(3)
Cl4 Ga1 Cl5 109.07(3)
Cl2 Ga1 Cl5 105.58(3)

loop_
_geom_bond_atom_site_label_1
_geom_bond_atom_site_label_2
_geom_bond_distance
C1 C2 1.395(3)
C1 C6 1.398(3)
C1 P1 1.802(2)
C2 F1 1.332(3)
C2 C3 1.380(4)
C3 F2 1.338(3)
C3 C4 1.378(4)
C4 F3 1.332(3)
C4 C5 1.378(4)
C5 F4 1.334(3)
C5 C6 1.381(4)
C6 F5 1.337(3)
P1 Cl1 2.0078(9)
P1 P2 2.1511(9)
P1 P3 2.1621(9)
P2 P5 2.2502(11)
P2 P4 2.2515(11)
P3 P4 2.2316(10)
P3 P5 2.2463(10)
P4 P5 2.1849(12)
Cl2 Ga1 2.1821(8)
Cl3 Ga1 2.1663(7)
Cl4 Ga1 2.1787(8)
Cl5 Ga1 2.1949(8)

loop_
_geom_torsion_atom_site_label_1
_geom_torsion_atom_site_label_2
_geom_torsion_atom_site_label_3
_geom_torsion_atom_site_label_4
_geom_torsion
C6 C1 C2 F1 -178.0(2)
P1 C1 C2 F1 5.6(3)
C6 C1 C2 C3 1.5(4)
P1 C1 C2 C3 -174.9(2)
F1 C2 C3 F2 -0.2(4)
C1 C2 C3 F2 -179.7(2)
F1 C2 C3 C4 178.1(2)
C1 C2 C3 C4 -1.5(4)
F2 C3 C4 F3 -0.7(4)
C2 C3 C4 F3 -179.0(2)
F2 C3 C4 C5 178.8(2)
C2 C3 C4 C5 0.5(4)
F3 C4 C5 F4 0.4(4)
C3 C4 C5 F4 -179.1(2)
F3 C4 C5 C6 179.8(2)
C3 C4 C5 C6 0.4(4)
F4 C5 C6 F5 -2.5(4)
C4 C5 C6 F5 178.1(2)
F4 C5 C6 C1 179.2(2)
C4 C5 C6 C1 -0.3(4)
C2 C1 C6 F5 -179.0(2)
P1 C1 C6 F5 -2.6(3)
C2 C1 C6 C5 -0.7(4)
P1 C1 C6 C5 175.8(2)
C2 C1 P1 Cl1 -111.6(2)
C6 C1 P1 Cl1 72.1(2)
C2 C1 P1 P2 121.95(19)
C6 C1 P1 P2 -54.4(2)
C2 C1 P1 P3 16.3(2)
C6 C1 P1 P3 -160.03(18)
C1 P1 P2 P5 -86.40(10)
Cl1 P1 P2 P5 153.10(4)
P3 P1 P2 P5 32.70(4)
C1 P1 P2 P4 -145.01(10)
Cl1 P1 P2 P4 94.49(5)
P3 P1 P2 P4 -25.91(4)
C1 P1 P3 P4 145.11(9)
Cl1 P1 P3 P4 -93.43(5)
P2 P1 P3 P4 26.14(4)
C1 P1 P3 P5 86.19(9)
Cl1 P1 P3 P5 -152.35(4)
P2 P1 P3 P5 -32.78(4)
P1 P3 P4 P5 -82.40(4)
P1 P3 P4 P2 -24.88(4)
P5 P3 P4 P2 57.51(4)
P1 P2 P4 P5 82.72(4)
P1 P2 P4 P3 25.03(4)
P5 P2 P4 P3 -57.69(4)
P2 P4 P5 P3 -105.31(4)
P3 P4 P5 P2 105.31(4)
P1 P3 P5 P4 88.74(4)
P1 P3 P5 P2 31.16(3)
P4 P3 P5 P2 -57.58(4)
P1 P2 P5 P4 -88.43(4)
P1 P2 P5 P3 -31.32(3)
P4 P2 P5 P3 57.11(3)
